data_2217232
loop_
_publ_author_name
'Shao-Ming Ying'
'Yun Chen'
'Qiu-Yan Luo'
'Ya-Ping Xv'
'Dong-Sheng Liu'

_publ_section_title
;
 Bis(\m-carboxylatoethylphosphonato)bis[aqua(2,2'-bipyridine)manganese(II)]
;
_journal_coeditor_code OM2188
_journal_issue 1
_journal_name_full 'Acta Crystallographica Section E'
_journal_page_first m166
_journal_page_last m166
_journal_paper_doi 10.1107/S1600536807065142
_journal_volume 64
_journal_year 2008
_chemical_formula_iupac '[Mn2 (C5 H5 O5 P1)2 (C8 H8 N2)2 (H2 O)2]'
_chemical_formula_moiety 'C26 H30 Mn2 N4 O12 P2'
_chemical_formula_sum 'C26 H30 Mn2 N4 O12 P2'
_chemical_formula_weight 762.36
_chemical_name_systematic
;
Bis(\m-carboxylatoethylphosphonato)bis[aqua(2,2'-bipyridine)manganese(II)]
;
_space_group_IT_number 61
_symmetry_cell_setting orthorhombic
_symmetry_space_group_name_Hall '-P 2ac 2ab'
_symmetry_space_group_name_H-M 'P b c a'
_atom_sites_solution_hydrogens geom
_atom_sites_solution_primary direct
_atom_sites_solution_secondary difmap
_audit_creation_method SHELXL-97
_cell_angle_alpha 90.00
_cell_angle_beta 90.00
_cell_angle_gamma 90.00
_cell_formula_units_Z 4
_cell_length_a 8.7553(13)
_cell_length_b 18.060(3)
_cell_length_c 20.682(3)
_cell_measurement_reflns_used 5461
_cell_measurement_temperature 293(2)
_cell_measurement_theta_max 28.22
_cell_measurement_theta_min 2.46
_cell_volume 3270.3(9)
_computing_cell_refinement 'SAINT (Bruker, 2004)'
_computing_data_collection 'SMART (Bruker, 2004)'
_computing_data_reduction 'SAINT (Bruker, 2004)'
_computing_molecular_graphics 'SHELXTL (Sheldrick, 1997b)'
_computing_publication_material 'SHELXTL (Sheldrick, 1997b)'
_computing_structure_refinement 'SHELXL97 (Sheldrick, 1997a)'
_computing_structure_solution 'SHELXS97 (Sheldrick, 1997a)'
_diffrn_ambient_temperature 293(2)
_diffrn_measured_fraction_theta_full 0.997
_diffrn_measured_fraction_theta_max 0.997
_diffrn_measurement_device_type 'Bruker APEX area-detector diffractometer'
_diffrn_measurement_method '\f and \w scans'
_diffrn_radiation_monochromator graphite
_diffrn_radiation_source 'fine-focus sealed tube'
_diffrn_radiation_type MoK\a
_diffrn_radiation_wavelength 0.71073
_diffrn_reflns_av_R_equivalents 0.0382
_diffrn_reflns_av_sigmaI/netI 0.0347
_diffrn_reflns_limit_h_max 11
_diffrn_reflns_limit_h_min -11
_diffrn_reflns_limit_k_max 24
_diffrn_reflns_limit_k_min -24
_diffrn_reflns_limit_l_max 27
_diffrn_reflns_limit_l_min -27
_diffrn_reflns_number 23111
_diffrn_reflns_theta_full 28.30
_diffrn_reflns_theta_max 28.30
_diffrn_reflns_theta_min 1.97
_diffrn_standards_decay_% <0.1%
_diffrn_standards_interval_count 0
_diffrn_standards_interval_time 0
_diffrn_standards_number 0
_exptl_absorpt_coefficient_mu 0.935
_exptl_absorpt_correction_T_max 0.7957
_exptl_absorpt_correction_T_min 0.7540
_exptl_absorpt_correction_type multi-scan
_exptl_absorpt_process_details '(SADABS; Sheldrick, 2002)'
_exptl_crystal_colour colourless
_exptl_crystal_density_diffrn 1.548
_exptl_crystal_density_method 'not measured'
_exptl_crystal_description block
_exptl_crystal_F_000 1560
_exptl_crystal_size_max 0.32
_exptl_crystal_size_mid 0.30
_exptl_crystal_size_min 0.26
_refine_diff_density_max 0.471
_refine_diff_density_min -0.604
_refine_ls_extinction_method none
_refine_ls_goodness_of_fit_ref 0.986
_refine_ls_hydrogen_treatment constr
_refine_ls_matrix_type full
_refine_ls_number_parameters 208
_refine_ls_number_reflns 4057
_refine_ls_number_restraints 0
_refine_ls_restrained_S_all 0.986
_refine_ls_R_factor_all 0.0417
_refine_ls_R_factor_gt 0.0301
_refine_ls_shift/su_max 0.001
_refine_ls_shift/su_mean 0.000
_refine_ls_structure_factor_coef Fsqd
_refine_ls_weighting_details 'calc w=1/[\s^2^(Fo^2^)+(0.0521P)^2^] where P=(Fo^2^+2Fc^2^)/3'
_refine_ls_weighting_scheme calc
_refine_ls_wR_factor_gt 0.0873
_refine_ls_wR_factor_ref 0.0895
_reflns_number_gt 2893
_reflns_number_total 4057
_reflns_threshold_expression >2sigma(I)
_cod_data_source_file om2188.cif
_cod_data_source_block I
_cod_depositor_comments
;
The following automatic conversions were performed:
'_symmetry_cell_setting' value 'Orthorhombic' changed to 'orthorhombic'
according to '/home/saulius/struct/CIF-dictionaries/cif_core.dic'
dictionary named 'cif_core.dic' version 2.4.1 from 2010-06-29.

Automatic conversion script
Id: cif_fix_enum 1527 2010-12-29 10:47:43Z saulius 

The following automatic conversions were performed:

'_symmetry_cell_setting' value 'Orthorhombic' changed to
'orthorhombic' according to
/home/saulius/struct/CIF-dictionaries/cif_core.dic dictionary named
'cif_core.dic' version 2.4.1 from 2010-06-29.

Automatic conversion script
Id: cif_fix_values 1715 2011-07-08 13:25:40Z adriana 
;
_cod_original_cell_volume 3270.3(8)
_cod_database_code 2217232
_cod_database_fobs_code 2217232

loop_
_symmetry_equiv_pos_as_xyz
'x, y, z'
'-x+1/2, -y, z+1/2'
'-x, y+1/2, -z+1/2'
'x+1/2, -y+1/2, -z'
'-x, -y, -z'
'x-1/2, y, -z-1/2'
'x, -y-1/2, z-1/2'
'-x-1/2, y-1/2, z'

loop_
_atom_site_type_symbol
_atom_site_label
_atom_site_fract_x
_atom_site_fract_y
_atom_site_fract_z
_atom_site_U_iso_or_equiv
_atom_site_adp_type
_atom_site_calc_flag
_atom_site_refinement_flags
_atom_site_occupancy
Mn Mn1 0.67540(3) 0.073021(14) 0.408219(13) 0.02994(10) Uani d . 1
P P1 0.84779(5) 0.19961(2) 0.50438(2) 0.03026(12) Uani d . 1
N N1 0.70029(19) 0.11228(9) 0.30583(8) 0.0409(4) Uani d . 1
N N2 0.5539(2) -0.01013(9) 0.34242(7) 0.0427(4) Uani d . 1
O O1 0.71646(15) 0.22186(7) 0.55235(6) 0.0417(3) Uani d . 1
H H1B 0.6353 0.2240 0.5327 0.062 Uiso calc R 1
O O2 0.78629(14) 0.16537(7) 0.44369(6) 0.0364(3) Uani d . 1
O O3 0.94774(14) 0.26603(7) 0.49251(7) 0.0441(3) Uani d . 1
O O4 1.29300(14) 0.01457(7) 0.51674(6) 0.0378(3) Uani d . 1
O O5 1.11488(16) 0.00513(7) 0.59060(6) 0.0419(3) Uani d . 1
O O6 0.45857(14) 0.10698(7) 0.44337(6) 0.0415(3) Uani d . 1
H H6A 0.4491 0.1514 0.4658 0.050 Uiso calc R 1
H H6B 0.3731 0.0775 0.4363 0.050 Uiso calc R 1
C C1 0.7756(3) 0.17412(12) 0.29085(11) 0.0538(6) Uani d . 1
H H1A 0.8182 0.2023 0.3239 0.065 Uiso calc R 1
C C2 0.7923(3) 0.19769(14) 0.22728(12) 0.0667(7) Uani d . 1
H H2A 0.8457 0.2408 0.2177 0.080 Uiso calc R 1
C C3 0.7284(3) 0.15608(16) 0.17906(12) 0.0703(8) Uani d . 1
H H3A 0.7376 0.1709 0.1362 0.084 Uiso calc R 1
C C4 0.6509(3) 0.09242(14) 0.19413(11) 0.0600(7) Uani d . 1
H H4A 0.6078 0.0636 0.1616 0.072 Uiso calc R 1
C C5 0.6375(2) 0.07146(11) 0.25805(9) 0.0402(5) Uani d . 1
C C6 0.5559(2) 0.00356(11) 0.27852(9) 0.0412(5) Uani d . 1
C C7 0.4850(3) -0.04431(14) 0.23502(10) 0.0582(6) Uani d . 1
H H7A 0.4878 -0.0345 0.1909 0.070 Uiso calc R 1
C C8 0.4116(3) -0.10562(16) 0.25773(12) 0.0758(8) Uani d . 1
H H8A 0.3634 -0.1377 0.2291 0.091 Uiso calc R 1
C C9 0.4089(3) -0.12002(14) 0.32312(12) 0.0773(9) Uani d . 1
H H9A 0.3599 -0.1616 0.3396 0.093 Uiso calc R 1
C C10 0.4818(3) -0.07028(12) 0.36322(11) 0.0632(7) Uani d . 1
H H10A 0.4803 -0.0794 0.4075 0.076 Uiso calc R 1
C C11 1.0934(2) 0.10444(10) 0.51376(9) 0.0380(4) Uani d . 1
H H11A 1.0651 0.0930 0.4695 0.046 Uiso calc R 1
H H11B 1.1671 0.1445 0.5123 0.046 Uiso calc R 1
C C12 1.1699(2) 0.03742(10) 0.54257(9) 0.0314(4) Uani d . 1
C C13 0.9522(2) 0.13154(10) 0.54921(9) 0.0393(4) Uani d . 1
H H13A 0.9828 0.1526 0.5904 0.047 Uiso calc R 1
H H13B 0.8860 0.0897 0.5580 0.047 Uiso calc R 1

loop_
_atom_site_aniso_label
_atom_site_aniso_U_11
_atom_site_aniso_U_22
_atom_site_aniso_U_33
_atom_site_aniso_U_12
_atom_site_aniso_U_13
_atom_site_aniso_U_23
Mn1 0.03305(17) 0.02699(15) 0.02977(16) 0.00015(11) -0.00014(11) 0.00075(11)
P1 0.0241(2) 0.0261(2) 0.0406(3) 0.00079(18) -0.0006(2) -0.00313(19)
N1 0.0446(10) 0.0396(9) 0.0386(9) 0.0034(7) 0.0020(8) 0.0085(7)
N2 0.0506(11) 0.0449(10) 0.0325(9) -0.0091(8) -0.0030(8) 0.0000(7)
O1 0.0308(7) 0.0512(8) 0.0430(8) 0.0083(6) 0.0008(6) -0.0065(6)
O2 0.0366(7) 0.0329(7) 0.0396(7) -0.0046(5) -0.0019(6) -0.0030(6)
O3 0.0311(7) 0.0292(7) 0.0719(10) -0.0051(5) -0.0002(7) -0.0057(6)
O4 0.0338(7) 0.0338(7) 0.0457(8) 0.0075(6) 0.0078(6) 0.0066(6)
O5 0.0443(8) 0.0411(8) 0.0403(8) 0.0082(6) 0.0105(7) 0.0098(6)
O6 0.0337(7) 0.0318(7) 0.0591(8) -0.0018(6) 0.0060(6) -0.0074(6)
C1 0.0614(15) 0.0473(13) 0.0527(13) -0.0027(11) 0.0044(12) 0.0119(11)
C2 0.0764(19) 0.0570(15) 0.0667(17) 0.0022(13) 0.0152(14) 0.0280(13)
C3 0.092(2) 0.0752(18) 0.0435(13) 0.0132(15) 0.0154(14) 0.0201(13)
C4 0.0825(19) 0.0638(15) 0.0337(11) 0.0127(13) 0.0043(11) 0.0085(11)
C5 0.0437(11) 0.0464(11) 0.0305(10) 0.0134(9) 0.0009(8) 0.0031(9)
C6 0.0420(12) 0.0462(11) 0.0354(10) 0.0080(9) -0.0041(9) -0.0008(9)
C7 0.0699(16) 0.0699(15) 0.0348(12) -0.0029(13) -0.0109(11) -0.0052(11)
C8 0.092(2) 0.0759(18) 0.0590(16) -0.0260(17) -0.0192(16) -0.0155(14)
C9 0.102(2) 0.0702(17) 0.0596(16) -0.0440(17) -0.0095(16) -0.0037(13)
C10 0.0830(18) 0.0629(15) 0.0437(12) -0.0296(14) -0.0059(12) 0.0006(11)
C11 0.0330(10) 0.0335(10) 0.0475(11) 0.0045(8) 0.0011(9) 0.0085(8)
C12 0.0310(10) 0.0264(9) 0.0367(10) -0.0005(7) -0.0034(8) -0.0027(8)
C13 0.0378(11) 0.0378(10) 0.0422(11) 0.0106(8) 0.0002(9) 0.0008(8)

loop_
_atom_type_symbol
_atom_type_description
_atom_type_scat_dispersion_real
_atom_type_scat_dispersion_imag
_atom_type_scat_source
C C 0.0033 0.0016 'International Tables Vol C Tables 4.2.6.8 and 6.1.1.4'
H H 0.0000 0.0000 'International Tables Vol C Tables 4.2.6.8 and 6.1.1.4'
N N 0.0061 0.0033 'International Tables Vol C Tables 4.2.6.8 and 6.1.1.4'
O O 0.0106 0.0060 'International Tables Vol C Tables 4.2.6.8 and 6.1.1.4'
P P 0.1023 0.0942 'International Tables Vol C Tables 4.2.6.8 and 6.1.1.4'
Mn Mn 0.3368 0.7283 'International Tables Vol C Tables 4.2.6.8 and 6.1.1.4'

loop_
_geom_angle_atom_site_label_1
_geom_angle_atom_site_label_2
_geom_angle_atom_site_label_3
_geom_angle_site_symmetry_1
_geom_angle_site_symmetry_3
_geom_angle
O2 Mn1 O6 . . 93.75(5)
O2 Mn1 O4 . 5_756 105.49(5)
O6 Mn1 O4 . 5_756 94.44(5)
O2 Mn1 N1 . . 91.97(6)
O6 Mn1 N1 . . 108.58(6)
O4 Mn1 N1 5_756 . 150.19(5)
O2 Mn1 N2 . . 163.71(5)
O6 Mn1 N2 . . 88.71(6)
O4 Mn1 N2 5_756 . 90.35(6)
N1 Mn1 N2 . . 72.02(6)
O2 Mn1 O5 . 5_756 96.64(5)
O6 Mn1 O5 . 5_756 151.79(5)
O4 Mn1 O5 5_756 5_756 57.51(4)
N1 Mn1 O5 . 5_756 97.21(5)
N2 Mn1 O5 . 5_756 88.57(6)
O2 Mn1 C12 . 5_756 103.54(5)
O6 Mn1 C12 . 5_756 123.35(6)
O4 Mn1 C12 5_756 5_756 29.05(5)
N1 Mn1 C12 . 5_756 123.89(6)
N2 Mn1 C12 . 5_756 88.38(6)
O5 Mn1 C12 5_756 5_756 28.49(5)
O2 P1 O3 . . 113.64(8)
O2 P1 O1 . . 111.80(8)
O3 P1 O1 . . 108.95(8)
O2 P1 C13 . . 109.49(8)
O3 P1 C13 . . 109.55(9)
O1 P1 C13 . . 102.85(8)
C1 N1 C5 . . 119.24(18)
C1 N1 Mn1 . . 122.14(15)
C5 N1 Mn1 . . 118.61(13)
C10 N2 C6 . . 118.37(18)
C10 N2 Mn1 . . 124.41(14)
C6 N2 Mn1 . . 117.22(13)
P1 O1 H1B . . 109.5
P1 O2 Mn1 . . 143.09(8)
C12 O4 Mn1 . 5_756 92.45(11)
C12 O5 Mn1 . 5_756 89.27(11)
Mn1 O6 H6A . . 120.0
Mn1 O6 H6B . . 120.0
H6A O6 H6B . . 120.0
N1 C1 C2 . . 121.9(2)
N1 C1 H1A . . 119.1
C2 C1 H1A . . 119.1
C3 C2 C1 . . 118.6(2)
C3 C2 H2A . . 120.7
C1 C2 H2A . . 120.7
C2 C3 C4 . . 119.8(2)
C2 C3 H3A . . 120.1
C4 C3 H3A . . 120.1
C3 C4 C5 . . 119.3(2)
C3 C4 H4A . . 120.3
C5 C4 H4A . . 120.3
N1 C5 C4 . . 121.1(2)
N1 C5 C6 . . 116.05(16)
C4 C5 C6 . . 122.8(2)
N2 C6 C7 . . 120.96(19)
N2 C6 C5 . . 116.09(17)
C7 C6 C5 . . 122.95(18)
C8 C7 C6 . . 119.4(2)
C8 C7 H7A . . 120.3
C6 C7 H7A . . 120.3
C7 C8 C9 . . 120.0(2)
C7 C8 H8A . . 120.0
C9 C8 H8A . . 120.0
C8 C9 C10 . . 117.4(2)
C8 C9 H9A . . 121.3
C10 C9 H9A . . 121.3
N2 C10 C9 . . 123.9(2)
N2 C10 H10A . . 118.0
C9 C10 H10A . . 118.0
C12 C11 C13 . . 115.46(16)
C12 C11 H11A . . 108.4
C13 C11 H11A . . 108.4
C12 C11 H11B . . 108.4
C13 C11 H11B . . 108.4
H11A C11 H11B . . 107.5
O5 C12 O4 . . 120.64(17)
O5 C12 C11 . . 121.25(16)
O4 C12 C11 . . 118.11(16)
O5 C12 Mn1 . 5_756 62.24(10)
O4 C12 Mn1 . 5_756 58.50(9)
C11 C12 Mn1 . 5_756 175.17(13)
C11 C13 P1 . . 112.77(13)
C11 C13 H13A . . 109.0
P1 C13 H13A . . 109.0
C11 C13 H13B . . 109.0
P1 C13 H13B . . 109.0
H13A C13 H13B . . 107.8

loop_
_geom_bond_atom_site_label_1
_geom_bond_atom_site_label_2
_geom_bond_site_symmetry_2
_geom_bond_distance
Mn1 O2 . 2.0646(12)
Mn1 O6 . 2.1233(13)
Mn1 O4 5_756 2.2334(13)
Mn1 N1 . 2.2437(16)
Mn1 N2 . 2.2890(16)
Mn1 O5 5_756 2.3161(14)
Mn1 C12 5_756 2.6170(18)
P1 O2 . 1.4993(13)
P1 O3 . 1.5050(13)
P1 O1 . 1.5710(13)
P1 C13 . 1.7909(18)
N1 C1 . 1.334(2)
N1 C5 . 1.350(3)
N2 C10 . 1.328(2)
N2 C6 . 1.345(2)
O1 H1B . 0.8200
O4 C12 . 1.272(2)
O4 Mn1 5_756 2.2334(13)
O5 C12 . 1.248(2)
O5 Mn1 5_756 2.3161(14)
O6 H6A . 0.9300
O6 H6B . 0.9300
C1 C2 . 1.390(3)
C1 H1A . 0.9300
C2 C3 . 1.368(4)
C2 H2A . 0.9300
C3 C4 . 1.371(4)
C3 H3A . 0.9300
C4 C5 . 1.380(3)
C4 H4A . 0.9300
C5 C6 . 1.481(3)
C6 C7 . 1.394(3)
C7 C8 . 1.364(3)
C7 H7A . 0.9300
C8 C9 . 1.377(3)
C8 H8A . 0.9300
C9 C10 . 1.379(3)
C9 H9A . 0.9300
C10 H10A . 0.9300
C11 C12 . 1.506(2)
C11 C13 . 1.518(2)
C11 H11A . 0.9700
C11 H11B . 0.9700
C12 Mn1 5_756 2.6170(18)
C13 H13A . 0.9700
C13 H13B . 0.9700

loop_
_geom_hbond_atom_site_label_D
_geom_hbond_atom_site_label_H
_geom_hbond_atom_site_label_A
_geom_hbond_site_symmetry_A
_geom_hbond_distance_DH
_geom_hbond_distance_HA
_geom_hbond_distance_DA
_geom_hbond_angle_DHA
O6 H6B O4 1_455 0.93 2.13 2.6813(18) 116.6
O1 H1B O3 4_456 0.82 1.73 2.5385(19) 167.4
